data_4113603
loop_
_publ_author_name
'Christoph J. Fahrni'
'Liuchun Yang'
'Donald G. VanDerveer'

_publ_contact_author 'Christoph J. Fahrni'
_publ_contact_author_email fahrni@chemistry.gatech.edu
_publ_section_title
;
 Tuning the Photoinduced Electron-Transfer Thermodynamics in
 1,3,5-Triaryl-2-pyrazoline Fluorophores: X-ray Structures, Photophysical
 Characterization, Computational Analysis, and in Vivo Evaluation
;
_journal_name_full 'Journal of the American Chemical Society'
_journal_page_first 3799
_journal_page_last 3812
_journal_paper_doi 10.1021/ja028266o
_journal_volume 125
_journal_year 2003
_chemical_formula_sum 'C28 H26 F5 N3 O2'
_chemical_formula_weight 531.52
_chemical_melting_point 322(1)
_chemical_name_systematic
; 
4-[5-(4-Diethylamino-phenyl)-1-pentafluorophenyl-4,5-dihydro-
1H-pyrazol-3-yl]-benzoic acid ethyl ester
;
_space_group_IT_number 15
_symmetry_cell_setting monoclinic
_symmetry_space_group_name_Hall '-C 2yc'
_symmetry_space_group_name_H-M 'C 1 2/c 1'
_atom_sites_solution_hydrogens geom
_atom_sites_solution_primary direct
_atom_sites_solution_secondary difmap
_audit_creation_method SHELXL-97
_cell_angle_alpha 90.00
_cell_angle_beta 120.078(11)
_cell_angle_gamma 90.00
_cell_formula_units_Z 16
_cell_length_a 36.88(2)
_cell_length_b 10.837(7)
_cell_length_c 29.681(18)
_cell_measurement_reflns_used 948
_cell_measurement_temperature 193(2)
_cell_measurement_theta_max 27.90
_cell_measurement_theta_min 2.25
_cell_volume 10265(11)
_computing_structure_refinement 'SHELXL-97 (Sheldrick, 1997)'
_computing_structure_solution 'SHELXS-97 (Sheldrick, 1990)'
_diffrn_ambient_temperature 193(2)
_diffrn_measured_fraction_theta_full 0.998
_diffrn_measured_fraction_theta_max 0.998
_diffrn_measurement_device_type 'Bruker 1K CCD'
_diffrn_measurement_method 'omega scan'
_diffrn_radiation_monochromator graphite
_diffrn_radiation_source 'normal-focus sealed tube'
_diffrn_radiation_type MoK\a
_diffrn_radiation_wavelength 0.71073
_diffrn_reflns_av_R_equivalents 0.1491
_diffrn_reflns_av_sigmaI/netI 0.2084
_diffrn_reflns_limit_h_max 40
_diffrn_reflns_limit_h_min -43
_diffrn_reflns_limit_k_max 12
_diffrn_reflns_limit_k_min -8
_diffrn_reflns_limit_l_max 29
_diffrn_reflns_limit_l_min -35
_diffrn_reflns_number 25463
_diffrn_reflns_theta_full 25.00
_diffrn_reflns_theta_max 25.00
_diffrn_reflns_theta_min 1.28
_exptl_absorpt_coefficient_mu 0.112
_exptl_absorpt_correction_T_max 0.9932
_exptl_absorpt_correction_T_min 0.9208
_exptl_absorpt_correction_type multi-scan
_exptl_absorpt_process_details 'Blessing, Acta Cryst. (1995) A51 33-38'
_exptl_crystal_colour colorless
_exptl_crystal_density_diffrn 1.376
_exptl_crystal_description prism
_exptl_crystal_F_000 4416
_exptl_crystal_size_max 0.75
_exptl_crystal_size_mid 0.15
_exptl_crystal_size_min 0.06
_refine_diff_density_max 0.396
_refine_diff_density_min -0.393
_refine_diff_density_rms 0.098
_refine_ls_extinction_method none
_refine_ls_goodness_of_fit_ref 0.931
_refine_ls_hydrogen_treatment mixed
_refine_ls_matrix_type full
_refine_ls_number_parameters 723
_refine_ls_number_reflns 9025
_refine_ls_number_restraints 0
_refine_ls_restrained_S_all 0.931
_refine_ls_R_factor_all 0.2395
_refine_ls_R_factor_gt 0.0768
_refine_ls_shift/su_max 0.000
_refine_ls_shift/su_mean 0.000
_refine_ls_structure_factor_coef Fsqd
_refine_ls_weighting_details 'calc w=1/[\s^2^(Fo^2^)+(0.0980P)^2^+0.0000P] where P=(Fo^2^+2Fc^2^)/3'
_refine_ls_weighting_scheme calc
_refine_ls_wR_factor_gt 0.1665
_refine_ls_wR_factor_ref 0.2464
_reflns_number_gt 3008
_reflns_number_total 9025
_reflns_threshold_expression >2sigma(I)
_cod_data_source_file ja028266osi20021210_012116_1.cif
_cod_data_source_block 3b
_cod_original_cell_volume 10266(11)
_cod_database_code 4113603

loop_
_symmetry_equiv_pos_as_xyz
'x, y, z'
'-x, y, -z+1/2'
'x+1/2, y+1/2, z'
'-x+1/2, y+1/2, -z+1/2'
'-x, -y, -z'
'x, -y, z-1/2'
'-x+1/2, -y+1/2, -z'
'x+1/2, -y+1/2, z-1/2'

loop_
_atom_site_label
_atom_site_type_symbol
_atom_site_fract_x
_atom_site_fract_y
_atom_site_fract_z
_atom_site_U_iso_or_equiv
_atom_site_adp_type
_atom_site_occupancy
_atom_site_symmetry_multiplicity
_atom_site_calc_flag
_atom_site_refinement_flags
N1 N -0.25174(16) -0.8586(5) -0.06934(19) 0.0509(15) Uani 1 1 d .
N2 N -0.25483(15) -0.7352(5) -0.06066(18) 0.0461(14) Uani 1 1 d .
C3 C -0.29183(19) -0.7126(6) -0.0673(2) 0.0431(17) Uani 1 1 d .
C4 C -0.3174(2) -0.8291(6) -0.0789(3) 0.0501(18) Uani 1 1 d .
H4A H -0.3455 -0.8165 -0.1070 0.061(15) Uiso 1 1 calc R
H4B H -0.3184 -0.8567 -0.0488 0.061(15) Uiso 1 1 calc R
C5 C -0.29409(19) -0.9216(6) -0.0940(2) 0.0476(18) Uani 1 1 d .
H5 H -0.2920 -1.0003 -0.0780 0.05(2) Uiso 1 1 calc R
C6 C -0.2160(2) -0.9026(8) -0.0679(2) 0.054(2) Uani 1 1 d .
C11 C -0.1806(2) -0.8282(8) -0.0559(3) 0.060(2) Uani 1 1 d .
C10 C -0.1446(2) -0.8763(11) -0.0531(3) 0.073(3) Uani 1 1 d .
C9 C -0.1418(3) -0.9960(12) -0.0628(3) 0.085(3) Uani 1 1 d .
C8 C -0.1749(3) -1.0726(10) -0.0745(3) 0.082(3) Uani 1 1 d .
C7 C -0.2108(2) -1.0257(8) -0.0762(3) 0.063(2) Uani 1 1 d .
C12 C -0.30391(18) -0.5909(6) -0.0613(2) 0.0408(17) Uani 1 1 d .
C13 C -0.2775(2) -0.4890(6) -0.0517(2) 0.0484(18) Uani 1 1 d .
H13 H -0.2505 -0.5012 -0.0485 0.034(16) Uiso 1 1 calc R
C14 C -0.28944(19) -0.3727(7) -0.0467(2) 0.0483(18) Uani 1 1 d .
H14 H -0.2710 -0.3044 -0.0407 0.025(14) Uiso 1 1 calc R
C15 C -0.32846(18) -0.3520(6) -0.0503(2) 0.0409(16) Uani 1 1 d .
C16 C -0.3552(2) -0.4517(6) -0.0603(2) 0.0439(17) Uani 1 1 d .
H16 H -0.3821 -0.4394 -0.0632 0.10(3) Uiso 1 1 calc R
C17 C -0.34308(19) -0.5677(6) -0.0659(2) 0.0433(17) Uani 1 1 d .
H17 H -0.3620 -0.6354 -0.0732 0.041(17) Uiso 1 1 calc R
C18 C -0.31268(18) -0.9356(6) -0.1525(2) 0.0443(17) Uani 1 1 d .
C23 C -0.32022(18) -0.8350(7) -0.1849(3) 0.0466(18) Uani 1 1 d .
H19 H -0.3119 -0.7543 -0.1699 0.08(3) Uiso 1 1 calc R
C22 C -0.33948(19) -0.8481(7) -0.2385(3) 0.0515(19) Uani 1 1 d .
H20 H -0.3443 -0.7765 -0.2599 0.045(19) Uiso 1 1 calc R
C21 C -0.35212(19) -0.9650(7) -0.2622(3) 0.0483(18) Uani 1 1 d .
C20 C -0.34451(19) -1.0659(7) -0.2297(3) 0.0501(18) Uani 1 1 d .
H22 H -0.3525 -1.1469 -0.2445 0.026(15) Uiso 1 1 calc R
C19 C -0.32544(18) -1.0507(7) -0.1761(3) 0.0495(18) Uani 1 1 d .
H23 H -0.3209 -1.1219 -0.1547 0.034(17) Uiso 1 1 calc R
N24 N -0.37079(19) -0.9771(6) -0.3155(2) 0.0678(18) Uani 1 1 d .
C25 C -0.3903(3) -1.0968(9) -0.3413(3) 0.088(3) Uani 1 1 d .
H25A H -0.3995 -1.1404 -0.3206 0.10(2) Uiso 1 1 calc R
H25B H -0.4144 -1.0810 -0.3747 0.10(2) Uiso 1 1 calc R
C26 C -0.3602(3) -1.1735(9) -0.3476(3) 0.107(3) Uani 1 1 d .
H26A H -0.3363 -1.1902 -0.3141 0.20(3) Uiso 1 1 calc R
H26B H -0.3514 -1.1304 -0.3688 0.20(3) Uiso 1 1 calc R
H26C H -0.3733 -1.2498 -0.3642 0.20(3) Uiso 1 1 calc R
C27 C -0.3779(2) -0.8742(8) -0.3500(3) 0.077(3) Uani 1 1 d .
H27A H -0.3795 -0.9043 -0.3813 0.11(2) Uiso 1 1 calc R
H27B H -0.3545 -0.8187 -0.3336 0.11(2) Uiso 1 1 calc R
C28 C -0.4179(2) -0.8036(8) -0.3642(3) 0.091(3) Uani 1 1 d .
H28A H -0.4157 -0.7674 -0.3333 0.120(19) Uiso 1 1 calc R
H28B H -0.4414 -0.8591 -0.3794 0.120(19) Uiso 1 1 calc R
H28C H -0.4220 -0.7397 -0.3887 0.120(19) Uiso 1 1 calc R
F33 F -0.17911(11) -0.7089(5) -0.04311(17) 0.0797(13) Uani 1 1 d .
F32 F -0.11231(13) -0.7985(5) -0.04002(17) 0.0957(16) Uani 1 1 d .
F31 F -0.10701(15) -1.0416(5) -0.06128(18) 0.119(2) Uani 1 1 d .
F30 F -0.17333(15) -1.1929(5) -0.08362(18) 0.114(2) Uani 1 1 d .
F29 F -0.24028(14) -1.1101(4) -0.08432(15) 0.0795(14) Uani 1 1 d .
C34 C -0.3390(2) -0.2255(7) -0.0426(2) 0.0478(18) Uani 1 1 d .
O35 O -0.31788(15) -0.1353(5) -0.03738(19) 0.0683(15) Uani 1 1 d .
O36 O -0.37568(14) -0.2183(4) -0.04288(16) 0.0555(13) Uani 1 1 d .
C37 C -0.3901(2) -0.0961(7) -0.0388(3) 0.063(2) Uani 1 1 d .
H37A H -0.4202 -0.0949 -0.0573 0.10(2) Uiso 1 1 calc R
H37B H -0.3807 -0.0367 -0.0547 0.10(2) Uiso 1 1 calc R
C38 C -0.3744(3) -0.0611(8) 0.0160(3) 0.104(3) Uani 1 1 d .
H38A H -0.3444 -0.0560 0.0339 0.116(18) Uiso 1 1 calc R
H38B H -0.3828 -0.1222 0.0324 0.116(18) Uiso 1 1 calc R
H38C H -0.3858 0.0175 0.0173 0.116(18) Uiso 1 1 calc R
N1' N -0.05061(15) -0.8762(5) -0.2662(2) 0.0421(14) Uani 1 1 d .
N2' N -0.04633(14) -0.9147(5) -0.3076(2) 0.0400(13) Uani 1 1 d .
C3' C -0.05003(17) -1.0329(6) -0.3112(2) 0.0401(16) Uani 1 1 d .
C4' C -0.05951(19) -1.0899(6) -0.2721(3) 0.0480(18) Uani 1 1 d .
H4D H -0.0375 -1.1450 -0.2494 0.082(16) Uiso 1 1 calc R
H4E H -0.0855 -1.1343 -0.2891 0.082(16) Uiso 1 1 calc R
C5' C -0.06231(18) -0.9784(6) -0.2420(2) 0.0407(16) Uani 1 1 d .
H5' H -0.0415 -0.9857 -0.2059 0.039(17) Uiso 1 1 calc R
C6' C -0.05172(17) -0.7521(6) -0.2577(2) 0.0363(16) Uani 1 1 d .
C11' C -0.06888(19) -0.6654(6) -0.2974(3) 0.0424(17) Uani 1 1 d .
C10' C -0.0679(2) -0.5412(6) -0.2885(3) 0.0498(18) Uani 1 1 d .
C9' C -0.0502(2) -0.4969(6) -0.2384(3) 0.0499(19) Uani 1 1 d .
C8' C -0.03428(19) -0.5807(7) -0.1984(3) 0.0454(18) Uani 1 1 d .
C7' C -0.03517(18) -0.7029(6) -0.2084(3) 0.0404(16) Uani 1 1 d .
C12' C -0.04524(17) -1.0995(6) -0.3505(2) 0.0383(16) Uani 1 1 d .
C13' C -0.03634(18) -1.0403(6) -0.3850(2) 0.0435(17) Uani 1 1 d .
H13' H -0.0341 -0.9520 -0.3841 0.016(13) Uiso 1 1 calc R
C14' C -0.03055(18) -1.1064(7) -0.4209(3) 0.0473(18) Uani 1 1 d .
H14' H -0.0245 -1.0638 -0.4447 0.06(2) Uiso 1 1 calc R
C15' C -0.03355(17) -1.2346(6) -0.4225(3) 0.0437(18) Uani 1 1 d .
C16' C -0.04317(19) -1.2935(7) -0.3889(3) 0.0528(19) Uani 1 1 d .
H16' H -0.0462 -1.3816 -0.3905 0.05(2) Uiso 1 1 calc R
C17' C -0.04845(18) -1.2281(6) -0.3531(3) 0.0466(18) Uani 1 1 d .
H17' H -0.0545 -1.2714 -0.3294 0.042(19) Uiso 1 1 calc R
C18' C -0.10471(17) -0.9595(6) -0.2474(2) 0.0388(16) Uani 1 1 d .
C23' C -0.13932(19) -0.9261(6) -0.2947(3) 0.0484(18) Uani 1 1 d .
H19' H -0.1357 -0.9087 -0.3239 0.06(2) Uiso 1 1 calc R
C22' C -0.17883(19) -0.9176(6) -0.3003(3) 0.054(2) Uani 1 1 d .
H20' H -0.2021 -0.8935 -0.3333 0.07(2) Uiso 1 1 calc R
C21' C -0.18571(18) -0.9435(7) -0.2587(3) 0.054(2) Uani 1 1 d .
C20' C -0.15046(19) -0.9764(7) -0.2110(3) 0.057(2) Uani 1 1 d .
H22' H -0.1537 -0.9951 -0.1816 0.06(2) Uiso 1 1 calc R
C19' C -0.11079(19) -0.9822(6) -0.2059(3) 0.0509(19) Uani 1 1 d .
H23' H -0.0871 -1.0026 -0.1727 0.08(2) Uiso 1 1 calc R
N24' N -0.22533(16) -0.9368(6) -0.2647(2) 0.075(2) Uani 1 1 d .
C27' C -0.2627(2) -0.9324(11) -0.3186(3) 0.096(3) Uani 1 1 d .
H25D H -0.2599 -0.8638 -0.3370 0.14(3) Uiso 1 1 calc R
H25E H -0.2875 -0.9194 -0.3162 0.14(3) Uiso 1 1 calc R
C28' C -0.2678(3) -1.0509(12) -0.3491(3) 0.118(4) Uani 1 1 d .
H26D H -0.2715 -1.1195 -0.3313 0.20(3) Uiso 1 1 calc R
H26E H -0.2433 -1.0638 -0.3520 0.20(3) Uiso 1 1 calc R
H26F H -0.2919 -1.0438 -0.3833 0.20(3) Uiso 1 1 calc R
C25' C -0.2327(2) -0.9641(11) -0.2217(3) 0.084(3) Uani 1 1 d .
H27D H -0.2580 -0.9236 -0.2282 0.17(3) Uiso 1 1 calc R
H27E H -0.2101 -0.9303 -0.1903 0.17(3) Uiso 1 1 calc R
C26' C -0.2364(3) -1.0992(12) -0.2138(3) 0.105(3) Uani 1 1 d .
H28D H -0.2111 -1.1405 -0.2070 0.15(2) Uiso 1 1 calc R
H28E H -0.2597 -1.1331 -0.2446 0.15(2) Uiso 1 1 calc R
H28F H -0.2407 -1.1104 -0.1848 0.15(2) Uiso 1 1 calc R
F33' F -0.08814(11) -0.7025(3) -0.34763(14) 0.0603(11) Uani 1 1 d .
F32' F -0.08540(13) -0.4625(4) -0.32902(16) 0.0724(12) Uani 1 1 d .
F31' F -0.04995(13) -0.3750(4) -0.23004(16) 0.0782(13) Uani 1 1 d .
F30' F -0.01757(12) -0.5393(4) -0.14917(15) 0.0689(12) Uani 1 1 d .
F29' F -0.01886(11) -0.7802(3) -0.16691(13) 0.0588(11) Uani 1 1 d .
C34' C -0.0260(2) -1.3098(8) -0.4583(3) 0.057(2) Uani 1 1 d .
O35' O -0.03152(15) -1.4194(5) -0.4640(2) 0.0733(16) Uani 1 1 d .
O36' O -0.01236(14) -1.2423(4) -0.48421(18) 0.0579(13) Uani 1 1 d .
C37' C -0.0023(3) -1.3106(8) -0.5185(3) 0.077(2) Uani 1 1 d .
H37D H -0.0267 -1.3525 -0.5448 0.13(2) Uiso 1 1 calc R
H37E H 0.0190 -1.3709 -0.4991 0.13(2) Uiso 1 1 calc R
C38' C 0.0127(3) -1.2213(9) -0.5426(3) 0.105(3) Uani 1 1 d .
H38D H 0.0381 -1.1836 -0.5161 0.15(2) Uiso 1 1 calc R
H38E H -0.0082 -1.1589 -0.5602 0.15(2) Uiso 1 1 calc R
H38F H 0.0181 -1.2629 -0.5672 0.15(2) Uiso 1 1 calc R

loop_
_atom_site_aniso_label
_atom_site_aniso_U_11
_atom_site_aniso_U_22
_atom_site_aniso_U_33
_atom_site_aniso_U_23
_atom_site_aniso_U_13
_atom_site_aniso_U_12
N1 0.027(3) 0.060(4) 0.049(4) -0.008(3) 0.007(3) -0.001(3)
N2 0.027(3) 0.055(4) 0.040(3) -0.001(3) 0.005(2) 0.003(3)
C3 0.025(4) 0.064(5) 0.028(4) -0.005(3) 0.005(3) -0.007(3)
C4 0.040(4) 0.055(5) 0.052(5) -0.008(4) 0.021(3) -0.006(4)
C5 0.043(4) 0.048(5) 0.046(4) -0.004(4) 0.018(3) -0.012(3)
C6 0.037(4) 0.082(6) 0.026(4) 0.001(4) 0.003(3) 0.013(4)
C11 0.040(5) 0.085(7) 0.043(4) -0.004(4) 0.011(3) 0.014(5)
C10 0.031(5) 0.122(8) 0.046(5) 0.002(5) 0.005(4) 0.016(5)
C9 0.054(6) 0.125(10) 0.055(6) 0.003(6) 0.011(5) 0.035(7)
C8 0.076(7) 0.096(8) 0.047(5) -0.003(5) 0.010(5) 0.045(6)
C7 0.042(5) 0.068(6) 0.047(5) -0.004(4) -0.001(4) 0.015(5)
C12 0.022(4) 0.051(5) 0.041(4) -0.007(3) 0.009(3) -0.004(3)
C13 0.020(4) 0.060(5) 0.055(5) -0.006(4) 0.011(3) -0.006(3)
C14 0.021(4) 0.058(5) 0.052(4) -0.006(4) 0.008(3) -0.010(4)
C15 0.027(4) 0.048(5) 0.036(4) -0.002(3) 0.006(3) -0.002(3)
C16 0.031(4) 0.051(5) 0.041(4) -0.001(3) 0.012(3) -0.007(3)
C17 0.028(4) 0.054(5) 0.036(4) -0.004(3) 0.008(3) -0.013(4)
C18 0.030(4) 0.053(5) 0.047(4) -0.001(4) 0.016(3) -0.003(3)
C23 0.032(4) 0.053(5) 0.044(4) -0.001(4) 0.010(3) -0.004(3)
C22 0.033(4) 0.063(5) 0.051(5) 0.008(4) 0.016(3) 0.003(4)
C21 0.030(4) 0.061(5) 0.045(5) -0.007(4) 0.012(3) 0.002(4)
C20 0.034(4) 0.057(5) 0.048(5) -0.011(4) 0.013(3) -0.001(4)
C19 0.031(4) 0.048(5) 0.064(5) 0.000(4) 0.019(3) -0.001(3)
N24 0.060(4) 0.076(5) 0.044(4) -0.006(4) 0.009(3) 0.004(4)
C25 0.067(6) 0.116(8) 0.068(6) -0.012(6) 0.025(5) 0.008(6)
C26 0.100(8) 0.126(9) 0.114(8) -0.024(6) 0.067(7) -0.025(7)
C27 0.041(5) 0.123(8) 0.049(5) -0.002(6) 0.009(4) -0.008(5)
C28 0.042(5) 0.109(7) 0.085(6) 0.010(5) 0.004(4) -0.007(5)
F33 0.033(2) 0.093(4) 0.105(3) 0.000(3) 0.029(2) -0.002(2)
F32 0.036(3) 0.151(5) 0.090(3) 0.012(3) 0.025(2) 0.010(3)
F31 0.064(3) 0.183(6) 0.101(4) 0.013(4) 0.034(3) 0.067(4)
F30 0.093(4) 0.112(5) 0.092(4) -0.002(3) 0.013(3) 0.062(3)
F29 0.061(3) 0.064(3) 0.076(3) -0.001(2) 0.006(2) 0.016(2)
C34 0.027(4) 0.059(5) 0.044(4) 0.005(4) 0.008(3) -0.002(4)
O35 0.046(3) 0.054(3) 0.097(4) -0.002(3) 0.030(3) -0.008(3)
O36 0.041(3) 0.058(3) 0.062(3) -0.003(2) 0.022(2) 0.002(2)
C37 0.053(5) 0.055(5) 0.073(6) 0.001(4) 0.025(4) 0.009(4)
C38 0.112(8) 0.103(8) 0.068(6) -0.013(5) 0.023(5) 0.051(6)
N1' 0.030(3) 0.047(4) 0.052(4) 0.001(3) 0.022(3) 0.003(3)
N2' 0.020(3) 0.048(4) 0.046(3) -0.002(3) 0.012(2) 0.004(2)
C3' 0.021(3) 0.042(5) 0.054(4) 0.003(4) 0.016(3) 0.004(3)
C4' 0.032(4) 0.041(4) 0.067(5) 0.011(4) 0.022(4) 0.008(3)
C5' 0.022(3) 0.047(4) 0.049(4) 0.010(3) 0.014(3) 0.004(3)
C6' 0.022(3) 0.037(4) 0.048(4) -0.002(4) 0.016(3) -0.001(3)
C11' 0.032(4) 0.047(5) 0.042(4) -0.002(4) 0.014(3) 0.001(3)
C10' 0.049(4) 0.041(5) 0.063(5) 0.017(4) 0.031(4) 0.002(4)
C9' 0.043(4) 0.036(5) 0.069(6) -0.007(4) 0.027(4) -0.007(3)
C8' 0.029(4) 0.058(5) 0.048(5) -0.012(4) 0.018(3) -0.009(3)
C7' 0.028(4) 0.045(5) 0.049(4) 0.009(4) 0.020(3) 0.006(3)
C12' 0.015(3) 0.039(4) 0.050(4) 0.002(4) 0.008(3) 0.004(3)
C13' 0.026(4) 0.039(5) 0.054(5) -0.005(4) 0.012(3) -0.002(3)
C14' 0.026(4) 0.054(5) 0.047(4) -0.008(4) 0.007(3) 0.002(3)
C15' 0.017(3) 0.045(5) 0.051(4) -0.009(4) 0.004(3) 0.009(3)
C16' 0.033(4) 0.043(5) 0.068(5) -0.008(4) 0.015(4) 0.002(3)
C17' 0.027(4) 0.047(5) 0.057(5) 0.001(4) 0.015(3) 0.004(3)
C18' 0.023(3) 0.048(4) 0.041(4) 0.013(3) 0.013(3) 0.005(3)
C23' 0.032(4) 0.059(5) 0.051(5) 0.008(4) 0.018(3) 0.006(3)
C22' 0.023(4) 0.082(6) 0.042(4) 0.009(4) 0.005(3) 0.013(4)
C21' 0.019(4) 0.090(6) 0.045(4) -0.002(4) 0.011(3) 0.007(4)
C20' 0.031(4) 0.090(6) 0.047(5) 0.006(4) 0.018(3) 0.001(4)
C19' 0.022(4) 0.073(5) 0.047(5) 0.005(4) 0.009(3) 0.000(3)
N24' 0.017(3) 0.134(6) 0.062(4) -0.006(4) 0.011(3) 0.018(3)
C27' 0.030(4) 0.161(10) 0.081(6) 0.001(7) 0.017(4) 0.029(5)
C28' 0.052(6) 0.214(13) 0.076(7) -0.031(8) 0.023(5) -0.025(7)
C25' 0.032(5) 0.148(10) 0.073(6) -0.001(6) 0.027(4) 0.008(5)
C26' 0.057(6) 0.176(13) 0.075(7) -0.004(7) 0.029(5) -0.016(7)
F33' 0.062(3) 0.058(3) 0.048(2) 0.002(2) 0.018(2) 0.002(2)
F32' 0.077(3) 0.055(3) 0.077(3) 0.019(2) 0.033(2) -0.002(2)
F31' 0.077(3) 0.044(3) 0.104(3) -0.007(2) 0.038(3) -0.008(2)
F30' 0.058(3) 0.074(3) 0.064(3) -0.017(2) 0.023(2) -0.004(2)
F29' 0.053(2) 0.066(3) 0.051(2) 0.004(2) 0.0208(19) 0.013(2)
C34' 0.030(4) 0.051(5) 0.071(6) -0.006(5) 0.012(4) 0.001(4)
O35' 0.065(4) 0.054(4) 0.097(4) -0.023(3) 0.039(3) -0.006(3)
O36' 0.047(3) 0.058(3) 0.060(3) -0.022(3) 0.021(3) 0.000(3)
C37' 0.078(6) 0.081(6) 0.065(6) -0.019(5) 0.032(5) 0.004(5)
C38' 0.162(10) 0.093(8) 0.081(7) -0.010(6) 0.077(7) 0.001(7)

loop_
_atom_type_symbol
_atom_type_description
_atom_type_scat_dispersion_real
_atom_type_scat_dispersion_imag
_atom_type_scat_source
C C 0.0033 0.0016 'International Tables Vol C Tables 4.2.6.8 and 6.1.1.4'
H H 0.0000 0.0000 'International Tables Vol C Tables 4.2.6.8 and 6.1.1.4'
N N 0.0061 0.0033 'International Tables Vol C Tables 4.2.6.8 and 6.1.1.4'
O O 0.0106 0.0060 'International Tables Vol C Tables 4.2.6.8 and 6.1.1.4'
F F 0.0171 0.0103 'International Tables Vol C Tables 4.2.6.8 and 6.1.1.4'

loop_
_geom_angle_atom_site_label_1
_geom_angle_atom_site_label_2
_geom_angle_atom_site_label_3
_geom_angle
N2 N1 C6 119.8(6)
N2 N1 C5 111.4(5)
C6 N1 C5 126.6(6)
C3 N2 N1 109.5(5)
N2 C3 C12 121.5(6)
N2 C3 C4 111.4(6)
C12 C3 C4 127.0(6)
C3 C4 C5 103.7(6)
N1 C5 C18 111.2(5)
N1 C5 C4 99.1(5)
C18 C5 C4 113.7(6)
N1 C6 C7 122.7(7)
N1 C6 C11 123.7(7)
C7 C6 C11 113.6(7)
F33 C11 C10 116.1(8)
F33 C11 C6 121.5(7)
C10 C11 C6 122.2(8)
C9 C10 F32 121.0(9)
C9 C10 C11 121.4(9)
F32 C10 C11 117.6(9)
C10 C9 F31 121.2(10)
C10 C9 C8 119.1(9)
F31 C9 C8 119.7(10)
F30 C8 C9 121.3(9)
F30 C8 C7 118.8(10)
C9 C8 C7 119.8(9)
F29 C7 C6 121.0(7)
F29 C7 C8 115.2(8)
C6 C7 C8 123.8(9)
C17 C12 C13 117.1(6)
C17 C12 C3 121.4(6)
C13 C12 C3 121.5(6)
C14 C13 C12 121.2(6)
C13 C14 C15 120.8(6)
C16 C15 C14 118.9(6)
C16 C15 C34 122.7(6)
C14 C15 C34 118.4(6)
C17 C16 C15 119.7(6)
C16 C17 C12 122.3(6)
C23 C18 C19 117.1(6)
C23 C18 C5 122.2(6)
C19 C18 C5 120.6(6)
C22 C23 C18 121.7(7)
C23 C22 C21 120.9(7)
N24 C21 C20 122.1(7)
N24 C21 C22 120.4(7)
C20 C21 C22 117.5(7)
C21 C20 C19 120.8(7)
C20 C19 C18 122.1(7)
C21 N24 C27 123.3(7)
C21 N24 C25 120.3(7)
C27 N24 C25 115.9(6)
C26 C25 N24 110.8(8)
N24 C27 C28 112.9(7)
O35 C34 O36 122.1(7)
O35 C34 C15 124.6(6)
O36 C34 C15 113.2(6)
C34 O36 C37 117.3(5)
O36 C37 C38 111.6(6)
C6' N1' N2' 119.2(5)
C6' N1' C5' 126.4(5)
N2' N1' C5' 113.2(5)
C3' N2' N1' 108.7(5)
N2' C3' C12' 120.7(6)
N2' C3' C4' 113.6(6)
C12' C3' C4' 125.7(6)
C3' C4' C5' 103.6(5)
N1' C5' C18' 112.6(5)
N1' C5' C4' 100.6(5)
C18' C5' C4' 114.5(5)
N1' C6' C7' 122.5(6)
N1' C6' C11' 123.3(6)
C7' C6' C11' 114.2(6)
F33' C11' C10' 117.0(6)
F33' C11' C6' 119.9(6)
C10' C11' C6' 123.1(6)
F32' C10' C11' 119.8(7)
F32' C10' C9' 120.0(6)
C11' C10' C9' 120.2(6)
F31' C9' C8' 122.1(7)
F31' C9' C10' 119.8(7)
C8' C9' C10' 118.0(6)
F30' C8' C7' 120.8(7)
F30' C8' C9' 118.9(7)
C7' C8' C9' 120.3(6)
C8' C7' F29' 117.0(6)
C8' C7' C6' 124.1(6)
F29' C7' C6' 118.9(6)
C13' C12' C17' 117.8(7)
C13' C12' C3' 122.2(6)
C17' C12' C3' 119.9(7)
C12' C13' C14' 121.0(7)
C13' C14' C15' 120.0(7)
C16' C15' C14' 119.1(7)
C16' C15' C34' 118.6(7)
C14' C15' C34' 122.3(8)
C17' C16' C15' 120.8(7)
C16' C17' C12' 121.2(7)
C19' C18' C23' 118.0(6)
C19' C18' C5' 120.5(5)
C23' C18' C5' 121.4(6)
C22' C23' C18' 121.1(6)
C23' C22' C21' 121.5(6)
N24' C21' C20' 121.9(7)
N24' C21' C22' 121.3(6)
C20' C21' C22' 116.9(6)
C19' C20' C21' 120.6(7)
C18' C19' C20' 121.8(6)
C21' N24' C25' 121.5(6)
C21' N24' C27' 119.2(6)
C25' N24' C27' 117.5(6)
N24' C27' C28' 112.3(8)
N24' C25' C26' 113.9(8)
O35' C34' O36' 123.3(8)
O35' C34' C15' 124.5(8)
O36' C34' C15' 112.2(7)
C34' O36' C37' 115.4(6)
O36' C37' C38' 107.3(7)

loop_
_geom_bond_atom_site_label_1
_geom_bond_atom_site_label_2
_geom_bond_distance
N1 N2 1.378(7)
N1 C6 1.382(8)
N1 C5 1.515(8)
N2 C3 1.301(7)
C3 C12 1.431(9)
C3 C4 1.509(8)
C4 C5 1.527(8)
C5 C18 1.522(8)
C6 C7 1.387(10)
C6 C11 1.419(10)
C11 F33 1.341(8)
C11 C10 1.391(10)
C10 C9 1.344(11)
C10 F32 1.347(9)
C9 F31 1.355(10)
C9 C8 1.369(12)
C8 F30 1.338(9)
C8 C7 1.398(11)
C7 F29 1.346(8)
C12 C17 1.404(8)
C12 C13 1.405(8)
C13 C14 1.367(8)
C14 C15 1.406(8)
C15 C16 1.392(8)
C15 C34 1.474(9)
C16 C17 1.373(8)
C18 C23 1.387(8)
C18 C19 1.392(8)
C23 C22 1.387(8)
C22 C21 1.410(9)
C21 N24 1.379(8)
C21 C20 1.388(9)
C20 C19 1.390(8)
N24 C27 1.447(9)
N24 C25 1.495(10)
C25 C26 1.473(11)
C27 C28 1.523(10)
C34 O35 1.210(7)
C34 O36 1.351(7)
O36 C37 1.455(7)
C37 C38 1.475(9)
N1' C6' 1.373(7)
N1' N2' 1.378(6)
N1' C5' 1.496(7)
N2' C3' 1.287(7)
C3' C12' 1.455(8)
C3' C4' 1.502(8)
C4' C5' 1.537(8)
C5' C18' 1.505(8)
C6' C7' 1.378(8)
C6' C11' 1.388(8)
C11' F33' 1.353(7)
C11' C10' 1.368(8)
C10' F32' 1.347(7)
C10' C9' 1.377(9)
C9' F31' 1.343(7)
C9' C8' 1.371(9)
C8' F30' 1.346(7)
C8' C7' 1.354(8)
C7' F29' 1.355(6)
C12' C13' 1.380(8)
C12' C17' 1.398(8)
C13' C14' 1.387(8)
C14' C15' 1.393(9)
C15' C16' 1.371(9)
C15' C34' 1.473(9)
C16' C17' 1.370(8)
C18' C19' 1.378(8)
C18' C23' 1.392(8)
C23' C22' 1.384(8)
C22' C21' 1.408(8)
C21' N24' 1.382(8)
C21' C20' 1.406(8)
C20' C19' 1.396(8)
N24' C25' 1.462(9)
N24' C27' 1.499(9)
C27' C28' 1.528(12)
C25' C26' 1.500(12)
C34' O35' 1.202(8)
C34' O36' 1.329(8)
O36' C37' 1.449(8)
C37' C38' 1.467(10)
